data_9006328
loop_
_publ_author_name
'Comodi, P.'
'Zanazzi, P. F.'

_publ_section_title
;
 High-pressure structural study of muscovite
 Sample: Na-Ms, P = 0.0001 GPa, in air
;
_journal_name_full 'Physics and Chemistry of Minerals'
_journal_page_first 170
_journal_page_last 177
_journal_volume 22
_journal_year 1995
_chemical_formula_sum 'Al2.8 Fe0.1 H2 K0.6 Mg0.04 Na0.37 O12 Si3.04 Ti0.02'
_chemical_name_mineral Muscovite
_space_group_IT_number 15
_symmetry_space_group_name_Hall '-C 2yc'
_symmetry_space_group_name_H-M 'C 1 2/c 1'
_cell_angle_alpha 90
_cell_angle_beta 95.4
_cell_angle_gamma 90
_cell_formula_units_Z 4
_cell_length_a 5.165
_cell_length_b 8.964
_cell_length_c 19.798
_cell_volume 912.561
_database_code_amcsd 0007910
_diffrn_ambient_pressure 100
_exptl_crystal_density_diffrn 2.871
_cod_original_formula_sum 'K.6 Na.37 Al2.8 Ti.02 Fe.1 Mg.04 Si3.04 O12 H2'
_cod_database_code 9006328

loop_
_space_group_symop_operation_xyz
x,y,z
1/2+x,1/2+y,z
x,-y,1/2+z
1/2+x,1/2-y,1/2+z
-x,y,1/2-z
1/2-x,1/2+y,1/2-z
-x,-y,-z
1/2-x,1/2-y,-z

loop_
_atom_site_label
_atom_site_fract_x
_atom_site_fract_y
_atom_site_fract_z
_atom_site_occupancy
_atom_site_U_iso_or_equiv
_atom_site_type_symbol
_atom_site_attached_hydrogens
K 0.00000 0.09760 0.25000 0.60000 0.03060 K 0
Na 0.00000 0.09760 0.25000 0.37000 0.03060 Na 0
AlM2 0.24950 0.08320 0.00000 0.92000 0.01020 Al 0
TiM2 0.24950 0.08320 0.00000 0.01000 0.01020 Ti 0
FeM2 0.24950 0.08320 0.00000 0.05000 0.01020 Fe 0
MgM2 0.24950 0.08320 0.00000 0.02000 0.01020 Mg 0
SiT1 0.96330 0.42910 0.13730 0.76000 0.01400 Si 0
AlT1 0.96330 0.42910 0.13730 0.24000 0.01400 Al 0
SiT2 0.45020 0.25810 0.13720 0.76000 0.01370 Si 0
AlT2 0.45020 0.25810 0.13720 0.24000 0.01370 Al 0
O1 0.96140 0.44410 0.05440 1.00000 0.01550 O 0
O2 0.38390 0.25090 0.05430 1.00000 0.01520 O 0
O3 0.40460 0.09250 0.17060 1.00000 0.01940 O 0
O4 0.75310 0.30540 0.15930 1.00000 0.02230 O 0
O5 0.25320 0.37420 0.17090 1.00000 0.01860 O 0
O-H 0.95670 0.06200 0.05060 1.00000 0.01550 O 1

loop_
_cod_changelog_entry_id
_cod_changelog_entry_author
_cod_changelog_entry_date
_cod_changelog_entry_text
1
;cod-tools version 3.8.0
Id: cif_guess_AMCSD_atom_types 9574 2023-05-10 09:00:05Z saulius
;
2023-05-10T18:50:29+03:00
;Derived atom types and hydrogen counts
from atom names that follow the AMCSD naming convention
(Wat == water, O-H == hydroxyl).
;

loop_
_cod_related_entry_id
_cod_related_entry_database
_cod_related_entry_code
1 AMCSD 0007910
